data_1503400
loop_
_publ_author_name
'Redondo, Mar\'ia C'
'Ribagorda, Mar\'ia'
'Carre\~no, M Carmen'

_publ_section_title
;
 Exploring Morita-Baylis-Hillman reactions of p-quinols.
;
_journal_issue 3
_journal_name_full 'Organic letters'
_journal_page_first 568
_journal_page_last 571
_journal_paper_doi 10.1021/ol902763g
_journal_volume 12
_journal_year 2010
_chemical_formula_sum 'C23 H18 N2 O4'
_chemical_formula_weight 386.39
_chemical_name_systematic
; 
 ? 
;
_space_group_IT_number 2
_symmetry_cell_setting triclinic
_symmetry_space_group_name_Hall '-P 1'
_symmetry_space_group_name_H-M 'P -1'
_atom_sites_solution_hydrogens geom
_atom_sites_solution_primary direct
_atom_sites_solution_secondary difmap
_audit_creation_method SHELXL-97
_cell_angle_alpha 87.6830(10)
_cell_angle_beta 80.2460(10)
_cell_angle_gamma 86.4870(10)
_cell_formula_units_Z 2
_cell_length_a 9.71730(10)
_cell_length_b 10.03110(10)
_cell_length_c 10.20860(10)
_cell_measurement_temperature 100(2)
_cell_volume 978.401(17)
_computing_cell_refinement 'Bruker SMART'
_computing_data_collection 'Bruker SMART'
_computing_data_reduction 'Bruker SAINT'
_computing_molecular_graphics 'Bruker SHELXTL'
_computing_publication_material 'Bruker SHELXTL'
_computing_structure_refinement 'SHELXL-97 (Sheldrick, 1997)'
_computing_structure_solution 'SHELXS-97 (Sheldrick, 1990)'
_diffrn_ambient_temperature 100(2)
_diffrn_measured_fraction_theta_full 0.932
_diffrn_measured_fraction_theta_max 0.932
_diffrn_measurement_device_type 'CCD area detector'
_diffrn_measurement_method 'phi and omega scans'
_diffrn_radiation_monochromator graphite
_diffrn_radiation_source 'fine-focus sealed tube'
_diffrn_radiation_type CuK\a
_diffrn_radiation_wavelength 1.54178
_diffrn_reflns_av_R_equivalents 0.0214
_diffrn_reflns_av_sigmaI/netI 0.0238
_diffrn_reflns_limit_h_max 11
_diffrn_reflns_limit_h_min -11
_diffrn_reflns_limit_k_max 11
_diffrn_reflns_limit_k_min -11
_diffrn_reflns_limit_l_max 12
_diffrn_reflns_limit_l_min -12
_diffrn_reflns_number 9906
_diffrn_reflns_theta_full 71.93
_diffrn_reflns_theta_max 71.93
_diffrn_reflns_theta_min 4.40
_exptl_absorpt_coefficient_mu 0.744
_exptl_absorpt_correction_type multi-scan
_exptl_crystal_colour yellow
_exptl_crystal_density_diffrn 1.312
_exptl_crystal_density_meas 0
_exptl_crystal_density_method 'not measured'
_exptl_crystal_description prismatic
_exptl_crystal_F_000 404
_exptl_crystal_size_max 0.25
_exptl_crystal_size_mid 0.20
_exptl_crystal_size_min 0.15
_refine_diff_density_max 0.315
_refine_diff_density_min -0.622
_refine_diff_density_rms 0.049
_refine_ls_extinction_method none
_refine_ls_goodness_of_fit_ref 1.033
_refine_ls_hydrogen_treatment mixed
_refine_ls_matrix_type full
_refine_ls_number_parameters 319
_refine_ls_number_reflns 3583
_refine_ls_number_restraints 0
_refine_ls_restrained_S_all 1.033
_refine_ls_R_factor_all 0.0569
_refine_ls_R_factor_gt 0.0556
_refine_ls_shift/su_max 0.000
_refine_ls_shift/su_mean 0.000
_refine_ls_structure_factor_coef Fsqd
_refine_ls_weighting_details 'calc w=1/[\s^2^(Fo^2^)+(0.0703P)^2^+0.7984P] where P=(Fo^2^+2Fc^2^)/3'
_refine_ls_weighting_scheme calc
_refine_ls_wR_factor_gt 0.1466
_refine_ls_wR_factor_ref 0.1479
_reflns_number_gt 3454
_reflns_number_total 3583
_reflns_threshold_expression >2sigma(I)
_cod_data_source_file ol902763g_si_003.cif
_cod_data_source_block datos_m
_cod_depositor_comments
;
The following automatic conversions were performed:

'_symmetry_cell_setting' value 'Triclinic' changed to 'triclinic'
according to /home/saulius/struct/CIF-dictionaries/cif_core.dic
dictionary named 'cif_core.dic' version 2.4.2 from 2011-04-26.

Automatic conversion script
Id: cif_fix_values 1715 2011-07-08 13:25:40Z adriana 
;
_cod_original_sg_symbol_H-M P-1
_cod_database_code 1503400

loop_
_symmetry_equiv_pos_as_xyz
'x, y, z'
'-x, -y, -z'

loop_
_atom_site_label
_atom_site_type_symbol
_atom_site_fract_x
_atom_site_fract_y
_atom_site_fract_z
_atom_site_U_iso_or_equiv
_atom_site_adp_type
_atom_site_occupancy
_atom_site_symmetry_multiplicity
_atom_site_calc_flag
_atom_site_refinement_flags
C1 C 1.06554(19) 0.10560(19) 0.23629(18) 0.0286(4) Uani 1 1 d .
C2 C 1.09450(18) 0.20010(19) 0.33929(18) 0.0271(4) Uani 1 1 d .
C3 C 1.1252(2) 0.1483(2) 0.4597(2) 0.0352(4) Uani 1 1 d .
C4 C 1.1611(2) 0.2311(3) 0.5518(2) 0.0462(6) Uani 1 1 d .
C5 C 1.1657(2) 0.3675(2) 0.5235(2) 0.0466(6) Uani 1 1 d .
C6 C 1.1359(2) 0.4202(2) 0.4026(2) 0.0407(5) Uani 1 1 d .
C7 C 1.1003(2) 0.3364(2) 0.3114(2) 0.0327(4) Uani 1 1 d .
C8 C 1.1998(3) 0.4557(3) 0.6199(4) 0.0785(11) Uani 1 1 d .
C9 C 0.94409(19) 0.15515(18) 0.16877(18) 0.0281(4) Uani 1 1 d .
C10 C 0.9581(2) 0.2101(2) 0.0467(2) 0.0399(5) Uani 1 1 d .
C11 C 0.8382(2) 0.2647(3) -0.0186(2) 0.0428(5) Uani 1 1 d .
C12 C 0.6991(2) 0.2296(2) 0.0586(2) 0.0365(5) Uani 1 1 d .
C13 C 0.68163(18) 0.17005(17) 0.17841(18) 0.0266(4) Uani 1 1 d .
C14 C 0.80306(19) 0.13740(17) 0.24563(18) 0.0264(4) Uani 1 1 d .
C15 C 0.8424(2) 0.4170(2) -0.0315(3) 0.0501(6) Uani 1 1 d .
H15A H 0.9295 0.4411 -0.0884 0.075 Uiso 1 1 calc R
H15B H 0.8378 0.4537 0.0568 0.075 Uiso 1 1 calc R
H15C H 0.7625 0.4537 -0.0710 0.075 Uiso 1 1 calc R
C16 C 0.54142(19) 0.12851(18) 0.25235(18) 0.0272(4) Uani 1 1 d .
C17 C 0.53009(18) -0.02219(18) 0.25646(18) 0.0267(4) Uani 1 1 d .
C18 C 0.4408(2) -0.0814(2) 0.3607(2) 0.0326(4) Uani 1 1 d .
C19 C 0.4212(2) -0.2167(2) 0.3634(2) 0.0376(5) Uani 1 1 d .
C20 C 0.4924(2) -0.29438(19) 0.2608(2) 0.0355(5) Uani 1 1 d .
C21 C 0.5835(2) -0.2367(2) 0.1572(2) 0.0363(5) Uani 1 1 d .
C22 C 0.6013(2) -0.1012(2) 0.1552(2) 0.0324(4) Uani 1 1 d .
C23 C 0.4683(2) -0.4341(2) 0.2569(3) 0.0481(6) Uani 1 1 d .
N1 N 1.2239(4) 0.5260(4) 0.6964(4) 0.1303(18) Uani 1 1 d .
N2 N 0.4461(2) -0.5441(2) 0.2499(3) 0.0663(7) Uani 1 1 d .
O1 O 0.78734(14) 0.09305(15) 0.36029(14) 0.0375(4) Uani 1 1 d .
O2 O 0.85262(18) 0.2120(2) -0.15230(16) 0.0608(5) Uani 1 1 d .
H2 H 0.8479 0.1286 -0.1467 0.091 Uiso 1 1 calc R
O3 O 1.18661(15) 0.08310(16) 0.13771(14) 0.0395(4) Uani 1 1 d .
O4 O 0.42845(13) 0.18526(14) 0.19144(14) 0.0319(3) Uani 1 1 d .
H1 H 1.045(2) 0.016(2) 0.282(2) 0.029(5) Uiso 1 1 d .
H3 H 1.120(2) 0.058(2) 0.479(2) 0.035(6) Uiso 1 1 d .
H3A H 1.256(3) 0.112(3) 0.168(3) 0.059(8) Uiso 1 1 d .
H4 H 1.186(3) 0.196(3) 0.634(3) 0.056(8) Uiso 1 1 d .
H4A H 0.421(3) 0.271(3) 0.206(3) 0.060(8) Uiso 1 1 d .
H6 H 1.138(3) 0.513(3) 0.383(3) 0.048(7) Uiso 1 1 d .
H7 H 1.078(2) 0.372(2) 0.229(2) 0.036(6) Uiso 1 1 d .
H10 H 1.056(3) 0.217(3) -0.010(3) 0.056(7) Uiso 1 1 d .
H12 H 0.618(3) 0.253(2) 0.010(3) 0.046(7) Uiso 1 1 d .
H16 H 0.528(2) 0.160(2) 0.344(2) 0.024(5) Uiso 1 1 d .
H18 H 0.388(3) -0.024(2) 0.432(2) 0.041(6) Uiso 1 1 d .
H19 H 0.355(3) -0.259(3) 0.439(3) 0.046(7) Uiso 1 1 d .
H21 H 0.625(3) -0.292(3) 0.088(3) 0.044(6) Uiso 1 1 d .
H22 H 0.663(3) -0.064(2) 0.081(2) 0.040(6) Uiso 1 1 d .

loop_
_atom_site_aniso_label
_atom_site_aniso_U_11
_atom_site_aniso_U_22
_atom_site_aniso_U_33
_atom_site_aniso_U_23
_atom_site_aniso_U_13
_atom_site_aniso_U_12
C1 0.0222(9) 0.0340(10) 0.0292(9) -0.0021(7) -0.0033(7) -0.0013(7)
C2 0.0175(8) 0.0359(10) 0.0275(9) -0.0021(7) -0.0023(7) -0.0006(7)
C3 0.0312(10) 0.0422(12) 0.0320(10) 0.0011(8) -0.0064(8) 0.0014(8)
C4 0.0426(13) 0.0654(15) 0.0323(11) -0.0092(10) -0.0153(9) 0.0131(11)
C5 0.0324(11) 0.0584(14) 0.0531(13) -0.0278(11) -0.0186(10) 0.0135(10)
C6 0.0291(11) 0.0369(11) 0.0572(13) -0.0121(10) -0.0094(9) 0.0025(8)
C7 0.0279(10) 0.0362(10) 0.0336(10) -0.0012(8) -0.0046(8) 0.0007(8)
C8 0.0574(17) 0.092(2) 0.098(2) -0.0618(19) -0.0511(17) 0.0411(16)
C9 0.0243(9) 0.0319(9) 0.0290(9) -0.0035(7) -0.0056(7) -0.0035(7)
C10 0.0280(10) 0.0587(14) 0.0324(10) 0.0055(9) -0.0037(8) -0.0063(9)
C11 0.0336(11) 0.0627(14) 0.0325(10) 0.0113(9) -0.0073(8) -0.0091(10)
C12 0.0310(11) 0.0462(12) 0.0336(10) 0.0043(8) -0.0093(8) -0.0061(9)
C13 0.0236(9) 0.0268(9) 0.0295(9) -0.0028(7) -0.0041(7) -0.0015(7)
C14 0.0259(9) 0.0238(8) 0.0295(9) 0.0004(7) -0.0049(7) -0.0022(7)
C15 0.0370(12) 0.0516(13) 0.0642(15) 0.0349(12) -0.0189(11) -0.0169(10)
C16 0.0230(9) 0.0299(9) 0.0288(9) -0.0031(7) -0.0044(7) -0.0014(7)
C17 0.0212(9) 0.0301(9) 0.0297(9) -0.0023(7) -0.0069(7) -0.0014(7)
C18 0.0274(10) 0.0336(10) 0.0360(10) -0.0020(8) -0.0024(8) -0.0028(8)
C19 0.0316(11) 0.0350(11) 0.0446(11) 0.0034(9) -0.0021(9) -0.0053(8)
C20 0.0274(10) 0.0270(10) 0.0536(12) -0.0014(8) -0.0108(9) -0.0018(7)
C21 0.0323(10) 0.0341(10) 0.0425(11) -0.0102(9) -0.0051(9) 0.0005(8)
C22 0.0309(10) 0.0334(10) 0.0323(10) -0.0037(8) -0.0024(8) -0.0039(8)
C23 0.0293(11) 0.0352(12) 0.0784(17) -0.0038(11) -0.0043(11) -0.0012(9)
N1 0.097(2) 0.150(3) 0.170(3) -0.124(3) -0.099(3) 0.074(2)
N2 0.0376(11) 0.0311(11) 0.125(2) -0.0074(11) 0.0019(12) -0.0042(8)
O1 0.0292(7) 0.0488(8) 0.0340(8) 0.0118(6) -0.0060(6) -0.0048(6)
O2 0.0469(10) 0.1021(15) 0.0338(9) -0.0021(9) -0.0073(7) -0.0043(9)
O3 0.0224(7) 0.0615(10) 0.0352(8) -0.0163(7) -0.0039(6) -0.0007(6)
O4 0.0229(7) 0.0299(7) 0.0438(8) -0.0015(6) -0.0081(6) -0.0009(5)

loop_
_atom_type_symbol
_atom_type_description
_atom_type_scat_dispersion_real
_atom_type_scat_dispersion_imag
_atom_type_scat_source
C C 0.0181 0.0091 'International Tables Vol C Tables 4.2.6.8 and 6.1.1.4'
H H 0.0000 0.0000 'International Tables Vol C Tables 4.2.6.8 and 6.1.1.4'
N N 0.0311 0.0180 'International Tables Vol C Tables 4.2.6.8 and 6.1.1.4'
O O 0.0492 0.0322 'International Tables Vol C Tables 4.2.6.8 and 6.1.1.4'

loop_
_geom_angle_atom_site_label_1
_geom_angle_atom_site_label_2
_geom_angle_atom_site_label_3
_geom_angle
O3 C1 C9 109.07(15)
O3 C1 C2 110.68(14)
C9 C1 C2 112.94(15)
O3 C1 H1 106.4(12)
C9 C1 H1 109.5(12)
C2 C1 H1 108.0(12)
C3 C2 C7 119.51(18)
C3 C2 C1 119.32(17)
C7 C2 C1 121.02(16)
C4 C3 C2 120.6(2)
C4 C3 H3 119.6(14)
C2 C3 H3 119.8(14)
C3 C4 C5 119.5(2)
C3 C4 H4 121.5(17)
C5 C4 H4 119.0(16)
C4 C5 C6 120.29(19)
C4 C5 C8 120.2(2)
C6 C5 C8 119.5(3)
C7 C6 C5 119.6(2)
C7 C6 H6 120.0(16)
C5 C6 H6 120.4(16)
C6 C7 C2 120.49(19)
C6 C7 H7 120.3(14)
C2 C7 H7 119.2(14)
N1 C8 C5 178.6(3)
C10 C9 C14 119.81(17)
C10 C9 C1 124.09(17)
C14 C9 C1 116.10(15)
C9 C10 C11 124.29(19)
C9 C10 H10 120.3(15)
C11 C10 H10 115.4(15)
O2 C11 C12 108.67(18)
O2 C11 C10 109.56(19)
C12 C11 C10 112.47(17)
O2 C11 C15 108.34(18)
C12 C11 C15 108.76(19)
C10 C11 C15 108.95(18)
C13 C12 C11 124.12(18)
C13 C12 H12 122.0(14)
C11 C12 H12 113.8(14)
C12 C13 C14 120.23(17)
C12 C13 C16 123.62(17)
C14 C13 C16 116.13(15)
O1 C14 C13 120.92(16)
O1 C14 C9 121.04(16)
C13 C14 C9 118.01(15)
C11 C15 H15A 109.5
C11 C15 H15B 109.5
H15A C15 H15B 109.5
C11 C15 H15C 109.5
H15A C15 H15C 109.5
H15B C15 H15C 109.5
O4 C16 C13 111.70(15)
O4 C16 C17 106.72(14)
C13 C16 C17 112.18(15)
O4 C16 H16 107.9(12)
C13 C16 H16 109.0(12)
C17 C16 H16 109.3(11)
C22 C17 C18 119.25(17)
C22 C17 C16 121.54(17)
C18 C17 C16 119.13(17)
C19 C18 C17 120.74(19)
C19 C18 H18 120.1(14)
C17 C18 H18 119.1(14)
C18 C19 C20 119.34(19)
C18 C19 H19 120.1(14)
C20 C19 H19 120.5(14)
C21 C20 C19 120.42(18)
C21 C20 C23 118.9(2)
C19 C20 C23 120.6(2)
C22 C21 C20 119.64(19)
C22 C21 H21 123.2(15)
C20 C21 H21 117.0(15)
C21 C22 C17 120.60(19)
C21 C22 H22 117.6(14)
C17 C22 H22 121.7(14)
N2 C23 C20 177.2(3)
C11 O2 H2 109.5
C1 O3 H3A 107(2)
C16 O4 H4A 107.6(19)

loop_
_geom_bond_atom_site_label_1
_geom_bond_atom_site_label_2
_geom_bond_distance
C1 O3 1.426(2)
C1 C9 1.514(3)
C1 C2 1.516(3)
C1 H1 1.01(2)
C2 C3 1.387(3)
C2 C7 1.388(3)
C3 C4 1.380(3)
C3 H3 0.92(2)
C4 C5 1.389(4)
C4 H4 0.96(3)
C5 C6 1.392(3)
C5 C8 1.442(3)
C6 C7 1.378(3)
C6 H6 0.95(3)
C7 H7 0.95(2)
C8 N1 1.135(4)
C9 C10 1.332(3)
C9 C14 1.476(3)
C10 C11 1.502(3)
C10 H10 1.03(3)
C11 O2 1.465(3)
C11 C12 1.500(3)
C11 C15 1.530(3)
C12 C13 1.328(3)
C12 H12 1.01(3)
C13 C14 1.476(2)
C13 C16 1.515(2)
C14 O1 1.223(2)
C15 H15A 0.9800
C15 H15B 0.9800
C15 H15C 0.9800
C16 O4 1.429(2)
C16 C17 1.521(2)
C16 H16 0.99(2)
C17 C22 1.390(3)
C17 C18 1.392(3)
C18 C19 1.381(3)
C18 H18 0.99(3)
C19 C20 1.392(3)
C19 H19 1.02(3)
C20 C21 1.390(3)
C20 C23 1.438(3)
C21 C22 1.379(3)
C21 H21 0.93(3)
C22 H22 0.96(2)
C23 N2 1.145(3)
O2 H2 0.8400
O3 H3A 0.85(3)
O4 H4A 0.88(3)

loop_
_geom_hbond_atom_site_label_D
_geom_hbond_atom_site_label_H
_geom_hbond_atom_site_label_A
_geom_hbond_distance_DH
_geom_hbond_distance_HA
_geom_hbond_distance_DA
_geom_hbond_angle_DHA
_geom_hbond_site_symmetry_A
O2 H2 O3 0.84 2.17 3.002(3) 173.8 2_755
O3 H3A O4 0.85(3) 1.93(3) 2.766(2) 166(3) 1_655
O4 H4A N2 0.88(3) 1.96(3) 2.824(3) 167(3) 1_565

loop_
_geom_torsion_atom_site_label_1
_geom_torsion_atom_site_label_2
_geom_torsion_atom_site_label_3
_geom_torsion_atom_site_label_4
_geom_torsion
O3 C1 C2 C3 -99.5(2)
C9 C1 C2 C3 137.93(18)
O3 C1 C2 C7 76.0(2)
C9 C1 C2 C7 -46.6(2)
C7 C2 C3 C4 0.1(3)
C1 C2 C3 C4 175.66(18)
C2 C3 C4 C5 0.4(3)
C3 C4 C5 C6 -0.7(3)
C3 C4 C5 C8 178.5(2)
C4 C5 C6 C7 0.7(3)
C8 C5 C6 C7 -178.6(2)
C5 C6 C7 C2 -0.2(3)
C3 C2 C7 C6 -0.2(3)
C1 C2 C7 C6 -175.67(17)
C4 C5 C8 N1 -105(20)
C6 C5 C8 N1 74(20)
O3 C1 C9 C10 -20.3(3)
C2 C1 C9 C10 103.2(2)
O3 C1 C9 C14 158.57(16)
C2 C1 C9 C14 -77.9(2)
C14 C9 C10 C11 3.8(3)
C1 C9 C10 C11 -177.3(2)
C9 C10 C11 O2 -131.0(2)
C9 C10 C11 C12 -10.0(3)
C9 C10 C11 C15 110.7(3)
O2 C11 C12 C13 128.6(2)
C10 C11 C12 C13 7.1(3)
C15 C11 C12 C13 -113.7(2)
C11 C12 C13 C14 1.7(3)
C11 C12 C13 C16 -176.67(19)
C12 C13 C14 O1 173.73(19)
C16 C13 C14 O1 -7.8(2)
C12 C13 C14 C9 -8.5(3)
C16 C13 C14 C9 169.97(15)
C10 C9 C14 O1 -176.5(2)
C1 C9 C14 O1 4.6(3)
C10 C9 C14 C13 5.7(3)
C1 C9 C14 C13 -173.21(15)
C12 C13 C16 O4 -12.2(3)
C14 C13 C16 O4 169.40(15)
C12 C13 C16 C17 107.6(2)
C14 C13 C16 C17 -70.8(2)
O4 C16 C17 C22 92.7(2)
C13 C16 C17 C22 -29.9(2)
O4 C16 C17 C18 -84.0(2)
C13 C16 C17 C18 153.32(17)
C22 C17 C18 C19 -0.9(3)
C16 C17 C18 C19 175.94(17)
C17 C18 C19 C20 0.4(3)
C18 C19 C20 C21 0.6(3)
C18 C19 C20 C23 -176.5(2)
C19 C20 C21 C22 -1.1(3)
C23 C20 C21 C22 176.1(2)
C20 C21 C22 C17 0.6(3)
C18 C17 C22 C21 0.4(3)
C16 C17 C22 C21 -176.33(17)
C21 C20 C23 N2 -73(6)
C19 C20 C23 N2 105(6)
